data_4514517
loop_
_publ_author_name
'Thangaraji, Vasudevan'
'Rajamalli, Pachaiyappan'
'Jayakumar, Jayachandran'
'Huang, Min-Jie'
'Chen, Yu-Wei'
'Cheng, Chien-Hong'

_publ_section_title
;
 Quinolinylmethanone-Based Thermally Activated Delayed Fluorescence
 Emitters and the Application in OLEDs: Effect of Intramolecular
 H-Bonding.
;
_journal_issue 19
_journal_name_full 'ACS applied materials &amp; interfaces'
_journal_page_first 17128
_journal_page_last 17133
_journal_paper_doi 10.1021/acsami.8b22704
_journal_volume 11
_journal_year 2019
_chemical_absolute_configuration rm
_chemical_formula_sum 'C56 H57 N3 O'
_chemical_formula_weight 788.04
_space_group_crystal_system orthorhombic
_space_group_IT_number 19
_space_group_name_Hall 'P 2ac 2ab'
_space_group_name_H-M_alt 'P 21 21 21'
_symmetry_space_group_name_Hall 'P 2ac 2ab'
_symmetry_space_group_name_H-M 'P 21 21 21'
_atom_sites_solution_hydrogens geom
_audit_creation_method SHELXL-2014/6
_cell_angle_alpha 90
_cell_angle_beta 90
_cell_angle_gamma 90
_cell_formula_units_Z 8
_cell_length_a 11.8629(16)
_cell_length_b 24.594(4)
_cell_length_c 31.441(5)
_cell_measurement_reflns_used 3891
_cell_measurement_temperature 100(2)
_cell_measurement_theta_max 20.3871
_cell_measurement_theta_min 2.3059
_cell_volume 9173(2)
_computing_cell_refinement 'SAINT V8.34A (Bruker AXS Inc., 2013)'
_computing_data_collection 'Bruker APEX2'
_computing_data_reduction 'SAINT V8.34A (Bruker AXS Inc., 2013)'
_computing_molecular_graphics 'Bruker SHELXTL'
_computing_publication_material 'Bruker SHELXTL'
_computing_structure_refinement 'SHELXL-2014/6 (Sheldrick, 2014)'
_diffrn_ambient_temperature 100(2)
_diffrn_detector_area_resol_mean 8.3333
_diffrn_measured_fraction_theta_full 0.999
_diffrn_measured_fraction_theta_max 0.990
_diffrn_measurement_device_type 'Bruker APEX-II CCD'
_diffrn_measurement_method '\f and \w scans'
_diffrn_radiation_type MoK\a
_diffrn_radiation_wavelength 0.71073
_diffrn_reflns_av_R_equivalents 0.1063
_diffrn_reflns_av_unetI/netI 0.1257
_diffrn_reflns_Laue_measured_fraction_full 0.999
_diffrn_reflns_Laue_measured_fraction_max 0.990
_diffrn_reflns_limit_h_max 13
_diffrn_reflns_limit_h_min -14
_diffrn_reflns_limit_k_max 30
_diffrn_reflns_limit_k_min -30
_diffrn_reflns_limit_l_max 39
_diffrn_reflns_limit_l_min -39
_diffrn_reflns_number 78079
_diffrn_reflns_point_group_measured_fraction_full 1.000
_diffrn_reflns_point_group_measured_fraction_max 0.990
_diffrn_reflns_theta_full 25.242
_diffrn_reflns_theta_max 26.504
_diffrn_reflns_theta_min 1.537
_exptl_absorpt_coefficient_mu 0.067
_exptl_absorpt_correction_T_max 0.9485
_exptl_absorpt_correction_T_min 0.8363
_exptl_absorpt_correction_type multi-scan
_exptl_absorpt_process_details 'SADABS V2014/4 (Bruker AXS Inc.)'
_exptl_crystal_colour yellow
_exptl_crystal_density_diffrn 1.141
_exptl_crystal_density_meas ?
_exptl_crystal_density_method 'not measured'
_exptl_crystal_description tabullar
_exptl_crystal_F_000 3376
_exptl_crystal_size_max 0.20
_exptl_crystal_size_mid 0.10
_exptl_crystal_size_min 0.04
_refine_diff_density_max 0.218
_refine_diff_density_min -0.228
_refine_diff_density_rms 0.051
_refine_ls_abs_structure_details
;
 Refined as an inversion twin.
;
_refine_ls_abs_structure_Flack 0(2)
_refine_ls_extinction_coef 0.00174(16)
_refine_ls_extinction_expression Fc^*^=kFc[1+0.001xFc^2^\l^3^/sin(2\q)]^-1/4^
_refine_ls_extinction_method SHELXL
_refine_ls_goodness_of_fit_ref 1.006
_refine_ls_hydrogen_treatment constr
_refine_ls_matrix_type full
_refine_ls_number_parameters 1107
_refine_ls_number_reflns 18832
_refine_ls_number_restraints 0
_refine_ls_restrained_S_all 1.006
_refine_ls_R_factor_all 0.1245
_refine_ls_R_factor_gt 0.0636
_refine_ls_shift/su_max 0.001
_refine_ls_shift/su_mean 0.000
_refine_ls_structure_factor_coef Fsqd
_refine_ls_weighting_details 'w=1/[\s^2^(Fo^2^)+(0.0434P)^2^] where P=(Fo^2^+2Fc^2^)/3'
_refine_ls_weighting_scheme calc
_refine_ls_wR_factor_gt 0.1120
_refine_ls_wR_factor_ref 0.1356
_reflns_Friedel_coverage 0.832
_reflns_Friedel_fraction_full 1.000
_reflns_Friedel_fraction_max 0.990
_reflns_number_gt 11552
_reflns_number_total 18832
_reflns_threshold_expression 'I > 2\s(I)'
_cod_data_source_file am8b22704_si_004.cif
_cod_data_source_block 180213lt_0m_a_pl
_cod_depositor_comments
;
The following automatic conversions were performed:

'_exptl_crystal_density_meas' value 'not measured' was changed to '?'
- the value is perceived as not measured.

Automatic conversion script
Id: cif_fix_values 4973 2017-02-22 13:04:09Z antanas 

2020-04-07
Z value and formula fixed to values more according to usual
chemical conventions.                 miguel
;
_cod_original_formula_sum 'C112 H114 N6 O2'
_cod_original_formula_weight 1576.09
_cod_original_formula_units_Z 4
_cod_database_code 4514517
_shelx_space_group_comment
;
The symmetry employed for this shelxl refinement is uniquely defined
by the following loop, which should always be used as a source of
symmetry information in preference to the above space-group names.
They are only intended as comments.
;
_shelxl_version_number 2014/6

loop_
_space_group_symop_operation_xyz
'x, y, z'
'-x+1/2, -y, z+1/2'
'x+1/2, -y+1/2, -z'
'-x, y+1/2, -z+1/2'

loop_
_atom_site_label
_atom_site_type_symbol
_atom_site_fract_x
_atom_site_fract_y
_atom_site_fract_z
_atom_site_U_iso_or_equiv
_atom_site_adp_type
_atom_site_occupancy
_atom_site_site_symmetry_order
_atom_site_calc_flag
_atom_site_refinement_flags_posn
_atom_site_refinement_flags_adp
C1 C 0.6000(3) 0.1126(2) 0.91448(13) 0.0238(11) Uani 1 1 d . .
C2 C 0.6960(3) 0.0840(2) 0.92553(14) 0.0304(12) Uani 1 1 d . .
H2 H 0.7034 0.0677 0.9528 0.036 Uiso 1 1 calc R U
C3 C 0.7806(4) 0.0798(2) 0.89560(14) 0.0344(13) Uani 1 1 d . .
H3 H 0.8477 0.0611 0.9032 0.041 Uiso 1 1 calc R U
C4 C 0.7723(4) 0.1018(2) 0.85459(14) 0.0341(13) Uani 1 1 d . .
C5 C 0.6751(3) 0.1296(2) 0.84403(14) 0.0297(12) Uani 1 1 d . .
H5 H 0.6673 0.1450 0.8164 0.036 Uiso 1 1 calc R U
C6 C 0.5880(3) 0.1354(2) 0.87378(13) 0.0238(11) Uani 1 1 d . .
C7 C 0.4783(3) 0.16088(19) 0.87207(13) 0.0209(10) Uani 1 1 d . .
C8 C 0.4226(4) 0.19167(18) 0.84177(13) 0.0232(11) Uani 1 1 d . .
H8 H 0.4579 0.1985 0.8152 0.028 Uiso 1 1 calc R U
C9 C 0.3158(3) 0.21276(19) 0.84961(13) 0.0202(10) Uani 1 1 d . .
C10 C 0.2671(4) 0.20218(19) 0.88931(13) 0.0246(11) Uani 1 1 d . .
H10 H 0.1942 0.2163 0.8951 0.030 Uiso 1 1 calc R U
C11 C 0.3205(3) 0.17200(18) 0.92038(13) 0.0229(11) Uani 1 1 d . .
H11 H 0.2854 0.1654 0.9470 0.028 Uiso 1 1 calc R U
C12 C 0.4264(3) 0.15168(18) 0.91159(13) 0.0197(10) Uani 1 1 d . .
C13 C 0.8724(4) 0.0966(3) 0.82380(15) 0.0426(15) Uani 1 1 d . .
C14 C 0.9721(4) 0.1277(3) 0.84289(18) 0.0583(18) Uani 1 1 d . .
H14A H 0.9944 0.1107 0.8698 0.087 Uiso 1 1 calc R U
H14B H 0.9500 0.1655 0.8481 0.087 Uiso 1 1 calc R U
H14C H 1.0357 0.1268 0.8230 0.087 Uiso 1 1 calc R U
C15 C 0.8448(5) 0.1208(3) 0.78023(17) 0.085(3) Uani 1 1 d . .
H15A H 0.9097 0.1163 0.7612 0.128 Uiso 1 1 calc R U
H15B H 0.8279 0.1596 0.7834 0.128 Uiso 1 1 calc R U
H15C H 0.7793 0.1021 0.7682 0.128 Uiso 1 1 calc R U
C16 C 0.9049(5) 0.0369(3) 0.81854(16) 0.0533(17) Uani 1 1 d . .
H16A H 0.8398 0.0164 0.8081 0.080 Uiso 1 1 calc R U
H16B H 0.9288 0.0222 0.8460 0.080 Uiso 1 1 calc R U
H16C H 0.9669 0.0339 0.7981 0.080 Uiso 1 1 calc R U
C17 C 0.2589(4) 0.2485(2) 0.81588(13) 0.0243(11) Uani 1 1 d . .
C18 C 0.3318(4) 0.2991(2) 0.80856(16) 0.0388(14) Uani 1 1 d . .
H18A H 0.4053 0.2882 0.7972 0.058 Uiso 1 1 calc R U
H18B H 0.3425 0.3183 0.8356 0.058 Uiso 1 1 calc R U
H18C H 0.2942 0.3233 0.7882 0.058 Uiso 1 1 calc R U
C19 C 0.2465(4) 0.2165(2) 0.77479(13) 0.0337(13) Uani 1 1 d . .
H19A H 0.3205 0.2028 0.7659 0.051 Uiso 1 1 calc R U
H19B H 0.2159 0.2402 0.7526 0.051 Uiso 1 1 calc R U
H19C H 0.1952 0.1858 0.7794 0.051 Uiso 1 1 calc R U
C20 C 0.1409(4) 0.2668(2) 0.82928(15) 0.0413(14) Uani 1 1 d . .
H20A H 0.1082 0.2896 0.8069 0.062 Uiso 1 1 calc R U
H20B H 0.1459 0.2877 0.8557 0.062 Uiso 1 1 calc R U
H20C H 0.0931 0.2348 0.8338 0.062 Uiso 1 1 calc R U
C21 C 0.2412(3) -0.02858(19) 1.00990(12) 0.0176(10) Uani 1 1 d . .
C22 C 0.3097(4) -0.05134(19) 0.97859(12) 0.0212(11) Uani 1 1 d . .
H22 H 0.3681 -0.0309 0.9654 0.025 Uiso 1 1 calc R U
C23 C 0.2896(3) -0.10448(19) 0.96750(13) 0.0220(11) Uani 1 1 d . .
H23 H 0.3362 -0.1206 0.9464 0.026 Uiso 1 1 calc R U
C24 C 0.2038(3) -0.13621(19) 0.98576(13) 0.0217(11) Uani 1 1 d . .
C25 C 0.1373(3) -0.11212(19) 1.01715(13) 0.0207(10) Uani 1 1 d . .
H25 H 0.0786 -0.1325 1.0301 0.025 Uiso 1 1 calc R U
C26 C 0.1557(3) -0.05884(19) 1.02961(12) 0.0176(10) Uani 1 1 d . .
C27 C 0.1085(3) -0.02466(18) 1.06228(12) 0.0188(10) Uani 1 1 d . .
C28 C 0.0222(3) -0.03248(19) 1.09226(12) 0.0194(10) Uani 1 1 d . .
H28 H -0.0172 -0.0661 1.0932 0.023 Uiso 1 1 calc R U
C29 C -0.0055(4) 0.00890(19) 1.12052(13) 0.0227(11) Uani 1 1 d . .
C30 C 0.0544(3) 0.0573(2) 1.11858(13) 0.0246(11) Uani 1 1 d . .
H30 H 0.0355 0.0855 1.1379 0.030 Uiso 1 1 calc R U
C31 C 0.1410(3) 0.06620(19) 1.08961(13) 0.0243(11) Uani 1 1 d . .
H31 H 0.1809 0.0997 1.0890 0.029 Uiso 1 1 calc R U
C32 C 0.1667(3) 0.02458(19) 1.06169(13) 0.0197(10) Uani 1 1 d . .
C33 C 0.1920(4) -0.19560(19) 0.97338(13) 0.0244(11) Uani 1 1 d . .
C34 C 0.2875(4) -0.2278(2) 0.99538(15) 0.0372(13) Uani 1 1 d . .
H34A H 0.3607 -0.2144 0.9853 0.056 Uiso 1 1 calc R U
H34B H 0.2801 -0.2665 0.9885 0.056 Uiso 1 1 calc R U
H34C H 0.2824 -0.2228 1.0262 0.056 Uiso 1 1 calc R U
C35 C 0.2034(4) -0.2026(2) 0.92485(13) 0.0320(12) Uani 1 1 d . .
H35A H 0.1484 -0.1793 0.9105 0.048 Uiso 1 1 calc R U
H35B H 0.1893 -0.2406 0.9172 0.048 Uiso 1 1 calc R U
H35C H 0.2797 -0.1924 0.9160 0.048 Uiso 1 1 calc R U
C36 C 0.0780(4) -0.2196(2) 0.98668(16) 0.0421(14) Uani 1 1 d . .
H36A H 0.0711 -0.2184 1.0177 0.063 Uiso 1 1 calc R U
H36B H 0.0730 -0.2574 0.9770 0.063 Uiso 1 1 calc R U
H36C H 0.0170 -0.1983 0.9738 0.063 Uiso 1 1 calc R U
C37 C -0.1029(4) -0.0008(2) 1.15255(13) 0.0257(11) Uani 1 1 d . .
C38 C -0.2123(4) -0.0101(2) 1.12729(14) 0.0342(13) Uani 1 1 d . .
H38A H -0.2743 -0.0175 1.1471 0.051 Uiso 1 1 calc R U
H38B H -0.2026 -0.0411 1.1081 0.051 Uiso 1 1 calc R U
H38C H -0.2297 0.0225 1.1106 0.051 Uiso 1 1 calc R U
C39 C -0.0780(4) -0.0509(2) 1.17978(14) 0.0395(14) Uani 1 1 d . .
H39A H -0.0078 -0.0453 1.1956 0.059 Uiso 1 1 calc R U
H39B H -0.0701 -0.0829 1.1614 0.059 Uiso 1 1 calc R U
H39C H -0.1401 -0.0568 1.1998 0.059 Uiso 1 1 calc R U
C40 C -0.1215(4) 0.0481(2) 1.18135(15) 0.0394(14) Uani 1 1 d . .
H40A H -0.1823 0.0401 1.2015 0.059 Uiso 1 1 calc R U
H40B H -0.1422 0.0797 1.1641 0.059 Uiso 1 1 calc R U
H40C H -0.0520 0.0559 1.1970 0.059 Uiso 1 1 calc R U
C41 C 0.4735(3) 0.10400(19) 0.97924(13) 0.0222(11) Uani 1 1 d . .
C42 C 0.3749(3) 0.07378(18) 0.98462(13) 0.0213(10) Uani 1 1 d . .
H42 H 0.3300 0.0648 0.9606 0.026 Uiso 1 1 calc R U
C43 C 0.3424(3) 0.05698(19) 1.02444(12) 0.0201(10) Uani 1 1 d . .
C44 C 0.4054(3) 0.07169(19) 1.05966(13) 0.0229(11) Uani 1 1 d . .
H44 H 0.3818 0.0610 1.0873 0.027 Uiso 1 1 calc R U
C45 C 0.5038(4) 0.10233(19) 1.05441(13) 0.0230(11) Uani 1 1 d . .
C46 C 0.5392(4) 0.1176(2) 1.01395(13) 0.0242(11) Uani 1 1 d . .
H46 H 0.6076 0.1371 1.0102 0.029 Uiso 1 1 calc R U
C47 C 0.5700(4) 0.1182(2) 1.09271(14) 0.0277(12) Uani 1 1 d . .
C48 C 0.5095(4) 0.1203(2) 1.13464(13) 0.0261(11) Uani 1 1 d . .
C49 C 0.5485(4) 0.0895(2) 1.16757(13) 0.0311(12) Uani 1 1 d . .
H49 H 0.6135 0.0674 1.1641 0.037 Uiso 1 1 calc R U
C50 C 0.4913(4) 0.0907(2) 1.20688(14) 0.0384(14) Uani 1 1 d . .
H50 H 0.5204 0.0691 1.2294 0.046 Uiso 1 1 calc R U
N3 N 0.4006(3) 0.1198(2) 1.21446(12) 0.0406(12) Uani 1 1 d . .
C52 C 0.3621(4) 0.1516(2) 1.18209(14) 0.0322(12) Uani 1 1 d . .
C53 C 0.2658(4) 0.1844(2) 1.18993(16) 0.0464(16) Uani 1 1 d . .
H53 H 0.2290 0.1823 1.2167 0.056 Uiso 1 1 calc R U
C54 C 0.2256(4) 0.2187(3) 1.15979(17) 0.0483(16) Uani 1 1 d . .
H54 H 0.1606 0.2401 1.1654 0.058 Uiso 1 1 calc R U
C55 C 0.2797(4) 0.2226(2) 1.12025(16) 0.0417(14) Uani 1 1 d . .
H55 H 0.2526 0.2476 1.0997 0.050 Uiso 1 1 calc R U
C56 C 0.3706(4) 0.1909(2) 1.11097(14) 0.0317(12) Uani 1 1 d . .
H56 H 0.4054 0.1937 1.0839 0.038 Uiso 1 1 calc R U
C57 C 0.4138(4) 0.1538(2) 1.14141(13) 0.0265(11) Uani 1 1 d . .
C58 C 0.0991(3) 0.61373(19) 0.92050(12) 0.0211(10) Uani 1 1 d . .
C59 C 0.0039(3) 0.58671(19) 0.93526(13) 0.0258(11) Uani 1 1 d . .
H59 H -0.0002 0.5732 0.9635 0.031 Uiso 1 1 calc R U
C60 C -0.0844(4) 0.5803(2) 0.90712(13) 0.0277(12) Uani 1 1 d . .
H60 H -0.1507 0.5626 0.9169 0.033 Uiso 1 1 calc R U
C61 C -0.0814(3) 0.5986(2) 0.86470(13) 0.0262(12) Uani 1 1 d . .
C62 C 0.0155(3) 0.62492(19) 0.85107(13) 0.0239(11) Uani 1 1 d . .
H62 H 0.0202 0.6380 0.8227 0.029 Uiso 1 1 calc R U
C63 C 0.1059(3) 0.63228(19) 0.87865(12) 0.0210(11) Uani 1 1 d . .
C64 C 0.2149(3) 0.65803(18) 0.87367(12) 0.0176(10) Uani 1 1 d . .
C65 C 0.2669(3) 0.68633(18) 0.84073(12) 0.0198(10) Uani 1 1 d . .
H65 H 0.2286 0.6904 0.8144 0.024 Uiso 1 1 calc R U
C66 C 0.3733(3) 0.70865(18) 0.84550(13) 0.0198(10) Uani 1 1 d . .
C67 C 0.4280(4) 0.70104(19) 0.88485(13) 0.0218(11) Uani 1 1 d . .
H67 H 0.5014 0.7157 0.8886 0.026 Uiso 1 1 calc R U
C68 C 0.3788(3) 0.67306(19) 0.91833(13) 0.0228(11) Uani 1 1 d . .
H68 H 0.4174 0.6687 0.9446 0.027 Uiso 1 1 calc R U
C69 C 0.2720(3) 0.65170(19) 0.91251(12) 0.0198(10) Uani 1 1 d . .
C70 C -0.1849(4) 0.5908(2) 0.83656(14) 0.0321(13) Uani 1 1 d . .
C71 C -0.2830(4) 0.6241(2) 0.85548(16) 0.0417(14) Uani 1 1 d . .
H71A H -0.2628 0.6627 0.8557 0.063 Uiso 1 1 calc R U
H71B H -0.2978 0.6119 0.8846 0.063 Uiso 1 1 calc R U
H71C H -0.3508 0.6188 0.8381 0.063 Uiso 1 1 calc R U
C72 C -0.2174(4) 0.5304(2) 0.83473(15) 0.0376(13) Uani 1 1 d . .
H72A H -0.2829 0.5258 0.8161 0.056 Uiso 1 1 calc R U
H72B H -0.2362 0.5176 0.8634 0.056 Uiso 1 1 calc R U
H72C H -0.1540 0.5093 0.8236 0.056 Uiso 1 1 calc R U
C73 C -0.1636(4) 0.6109(3) 0.79134(15) 0.0521(18) Uani 1 1 d . .
H73A H -0.1414 0.6492 0.7921 0.078 Uiso 1 1 calc R U
H73B H -0.2325 0.6069 0.7745 0.078 Uiso 1 1 calc R U
H73C H -0.1030 0.5894 0.7784 0.078 Uiso 1 1 calc R U
C74 C 0.4242(4) 0.7434(2) 0.81031(13) 0.0251(11) Uani 1 1 d . .
C75 C 0.3655(4) 0.7983(2) 0.81074(15) 0.0386(14) Uani 1 1 d . .
H75A H 0.3803 0.8166 0.8379 0.058 Uiso 1 1 calc R U
H75B H 0.2841 0.7930 0.8073 0.058 Uiso 1 1 calc R U
H75C H 0.3942 0.8207 0.7873 0.058 Uiso 1 1 calc R U
C76 C 0.4072(4) 0.7168(2) 0.76653(13) 0.0359(13) Uani 1 1 d . .
H76A H 0.3264 0.7124 0.7610 0.054 Uiso 1 1 calc R U
H76B H 0.4439 0.6811 0.7662 0.054 Uiso 1 1 calc R U
H76C H 0.4405 0.7400 0.7445 0.054 Uiso 1 1 calc R U
C77 C 0.5507(4) 0.7527(2) 0.81622(15) 0.0358(13) Uani 1 1 d . .
H77A H 0.5798 0.7744 0.7925 0.054 Uiso 1 1 calc R U
H77B H 0.5897 0.7176 0.8170 0.054 Uiso 1 1 calc R U
H77C H 0.5639 0.7721 0.8430 0.054 Uiso 1 1 calc R U
C78 C 0.4466(3) 0.47299(19) 1.01869(12) 0.0191(10) Uani 1 1 d . .
C79 C 0.3795(3) 0.4508(2) 0.98699(13) 0.0220(11) Uani 1 1 d . .
H79 H 0.3217 0.4716 0.9739 0.026 Uiso 1 1 calc R U
C80 C 0.3990(3) 0.39802(19) 0.97517(13) 0.0224(11) Uani 1 1 d . .
H80 H 0.3535 0.3827 0.9534 0.027 Uiso 1 1 calc R U
C81 C 0.4830(3) 0.3655(2) 0.99369(13) 0.0240(11) Uani 1 1 d . .
C82 C 0.5492(3) 0.38861(19) 1.02552(13) 0.0212(11) Uani 1 1 d . .
H82 H 0.6068 0.3677 1.0386 0.025 Uiso 1 1 calc R U
C83 C 0.5315(3) 0.44217(19) 1.03829(13) 0.0201(10) Uani 1 1 d . .
C84 C 0.5792(3) 0.47605(19) 1.07133(12) 0.0200(10) Uani 1 1 d . .
C85 C 0.6658(3) 0.4680(2) 1.10094(13) 0.0223(11) Uani 1 1 d . .
H85 H 0.7049 0.4343 1.1015 0.027 Uiso 1 1 calc R U
C86 C 0.6950(3) 0.5086(2) 1.12940(13) 0.0233(11) Uani 1 1 d . .
C87 C 0.6343(3) 0.5574(2) 1.12781(13) 0.0238(11) Uani 1 1 d . .
H87 H 0.6530 0.5856 1.1472 0.029 Uiso 1 1 calc R U
C88 C 0.5477(3) 0.56618(19) 1.09889(13) 0.0230(11) Uani 1 1 d . .
H88 H 0.5078 0.5997 1.0986 0.028 Uiso 1 1 calc R U
C89 C 0.5210(3) 0.52535(19) 1.07069(12) 0.0201(10) Uani 1 1 d . .
C90 C 0.4944(4) 0.3061(2) 0.98057(14) 0.0271(12) Uani 1 1 d . .
C91 C 0.3976(5) 0.2746(2) 1.00106(15) 0.0442(15) Uani 1 1 d . .
H91A H 0.4036 0.2361 0.9935 0.066 Uiso 1 1 calc R U
H91B H 0.3255 0.2890 0.9908 0.066 Uiso 1 1 calc R U
H91C H 0.4016 0.2785 1.0320 0.066 Uiso 1 1 calc R U
C92 C 0.4863(4) 0.2999(2) 0.93203(14) 0.0350(13) Uani 1 1 d . .
H92A H 0.4980 0.2617 0.9243 0.052 Uiso 1 1 calc R U
H92B H 0.5441 0.3224 0.9184 0.052 Uiso 1 1 calc R U
H92C H 0.4115 0.3116 0.9224 0.052 Uiso 1 1 calc R U
C93 C 0.6063(4) 0.2814(2) 0.99431(17) 0.0476(15) Uani 1 1 d . .
H93A H 0.6095 0.2797 1.0254 0.071 Uiso 1 1 calc R U
H93B H 0.6684 0.3039 0.9837 0.071 Uiso 1 1 calc R U
H93C H 0.6131 0.2446 0.9826 0.071 Uiso 1 1 calc R U
C94 C 0.7934(4) 0.4997(2) 1.16051(13) 0.0259(11) Uani 1 1 d . .
C95 C 0.9037(4) 0.4937(2) 1.13501(15) 0.0377(14) Uani 1 1 d . .
H95A H 0.9178 0.5272 1.1189 0.057 Uiso 1 1 calc R U
H95B H 0.8969 0.4631 1.1153 0.057 Uiso 1 1 calc R U
H95C H 0.9664 0.4871 1.1546 0.057 Uiso 1 1 calc R U
C96 C 0.7746(4) 0.4473(2) 1.18555(15) 0.0416(14) Uani 1 1 d . .
H96A H 0.8379 0.4414 1.2050 0.062 Uiso 1 1 calc R U
H96B H 0.7692 0.4166 1.1658 0.062 Uiso 1 1 calc R U
H96C H 0.7045 0.4501 1.2019 0.062 Uiso 1 1 calc R U
C97 C 0.8078(4) 0.5464(2) 1.19146(15) 0.0457(15) Uani 1 1 d . .
H97A H 0.8207 0.5802 1.1756 0.069 Uiso 1 1 calc R U
H97B H 0.8724 0.5392 1.2100 0.069 Uiso 1 1 calc R U
H97C H 0.7395 0.5501 1.2088 0.069 Uiso 1 1 calc R U
C98 C 0.2294(3) 0.60964(19) 0.98357(12) 0.0198(10) Uani 1 1 d . .
C99 C 0.3233(3) 0.57728(19) 0.99065(12) 0.0207(11) Uani 1 1 d . .
H99 H 0.3686 0.5661 0.9673 0.025 Uiso 1 1 calc R U
C100 C 0.3517(3) 0.56103(18) 1.03175(13) 0.0198(10) Uani 1 1 d . .
C101 C 0.2878(3) 0.57947(19) 1.06562(12) 0.0205(10) Uani 1 1 d . .
H101 H 0.3074 0.5693 1.0938 0.025 Uiso 1 1 calc R U
C102 C 0.1951(3) 0.61281(19) 1.05864(13) 0.0226(11) Uani 1 1 d . .
C103 C 0.1645(3) 0.62735(19) 1.01742(13) 0.0222(11) Uani 1 1 d . .
H103 H 0.0998 0.6492 1.0126 0.027 Uiso 1 1 calc R U
C104 C 0.1285(4) 0.6333(2) 1.09553(13) 0.0264(11) Uani 1 1 d . .
C105 C 0.1850(4) 0.6320(2) 1.13823(13) 0.0247(11) Uani 1 1 d . .
C106 C 0.2835(4) 0.6631(2) 1.14643(13) 0.0240(11) Uani 1 1 d . .
C107 C 0.3293(4) 0.7019(2) 1.11794(14) 0.0328(13) Uani 1 1 d . .
H107 H 0.2936 0.7080 1.0913 0.039 Uiso 1 1 calc R U
C108 C 0.4234(4) 0.7307(2) 1.12801(17) 0.0430(14) Uani 1 1 d . .
H108 H 0.4522 0.7569 1.1087 0.052 Uiso 1 1 calc R U
C109 C 0.4785(5) 0.7216(3) 1.16739(17) 0.0493(16) Uani 1 1 d . .
H109 H 0.5454 0.7411 1.1741 0.059 Uiso 1 1 calc R U
C110 C 0.4358(4) 0.6851(3) 1.19558(17) 0.0460(16) Uani 1 1 d . .
H110 H 0.4735 0.6791 1.2218 0.055 Uiso 1 1 calc R U
C111 C 0.3367(4) 0.6561(2) 1.18653(14) 0.0320(13) Uani 1 1 d . .
N6 N 0.2951(4) 0.6216(2) 1.21678(12) 0.0411(12) Uani 1 1 d . .
C113 C 0.2024(4) 0.5955(2) 1.20788(14) 0.0432(15) Uani 1 1 d . .
H113 H 0.1721 0.5723 1.2292 0.052 Uiso 1 1 calc R U
C114 C 0.1435(4) 0.5991(2) 1.16879(13) 0.0345(13) Uani 1 1 d . .
H114 H 0.0764 0.5789 1.1642 0.041 Uiso 1 1 calc R U
N1 N 0.5007(3) 0.12276(15) 0.93755(10) 0.0245(9) Uani 1 1 d . .
N2 N 0.2479(3) 0.02234(15) 1.02901(10) 0.0190(8) Uani 1 1 d . .
N4 N 0.2012(3) 0.62511(15) 0.94141(10) 0.0209(9) Uani 1 1 d . .
N5 N 0.4404(3) 0.52400(15) 1.03801(10) 0.0200(9) Uani 1 1 d . .
O1 O 0.6702(2) 0.12867(15) 1.09054(9) 0.0387(9) Uani 1 1 d . .
O2 O 0.0324(2) 0.65023(15) 1.09140(9) 0.0406(10) Uani 1 1 d . .

loop_
_atom_site_aniso_label
_atom_site_aniso_U_11
_atom_site_aniso_U_22
_atom_site_aniso_U_33
_atom_site_aniso_U_23
_atom_site_aniso_U_13
_atom_site_aniso_U_12
C1 0.021(2) 0.030(3) 0.021(2) 0.003(2) 0.003(2) -0.003(2)
C2 0.025(2) 0.038(3) 0.028(3) 0.011(2) -0.001(2) 0.003(2)
C3 0.021(2) 0.051(4) 0.031(3) 0.009(3) -0.001(2) 0.010(3)
C4 0.022(2) 0.050(4) 0.031(3) 0.009(3) 0.006(2) 0.008(3)
C5 0.024(2) 0.043(4) 0.022(2) 0.010(2) 0.002(2) 0.003(3)
C6 0.018(2) 0.031(3) 0.022(2) 0.004(2) 0.000(2) -0.003(2)
C7 0.018(2) 0.024(3) 0.021(2) 0.003(2) 0.0021(19) -0.002(2)
C8 0.026(3) 0.022(3) 0.022(2) -0.001(2) 0.006(2) -0.002(2)
C9 0.017(2) 0.022(3) 0.022(2) -0.002(2) -0.0009(19) 0.002(2)
C10 0.020(2) 0.025(3) 0.030(3) -0.003(2) 0.002(2) -0.001(2)
C11 0.025(2) 0.025(3) 0.019(2) 0.000(2) 0.006(2) -0.003(2)
C12 0.018(2) 0.019(3) 0.023(2) 0.000(2) -0.003(2) -0.003(2)
C13 0.027(3) 0.066(5) 0.036(3) 0.017(3) 0.012(2) 0.019(3)
C14 0.030(3) 0.061(5) 0.084(4) 0.029(4) 0.021(3) 0.009(3)
C15 0.058(4) 0.152(8) 0.045(4) 0.046(4) 0.036(3) 0.059(5)
C16 0.040(3) 0.074(5) 0.046(3) -0.001(3) 0.009(3) 0.016(3)
C17 0.023(2) 0.029(3) 0.021(2) -0.001(2) 0.002(2) 0.002(2)
C18 0.049(3) 0.028(3) 0.040(3) 0.008(3) -0.006(3) 0.002(3)
C19 0.033(3) 0.041(4) 0.027(3) -0.002(2) -0.003(2) 0.013(3)
C20 0.040(3) 0.048(4) 0.035(3) 0.001(3) 0.002(2) 0.017(3)
C21 0.018(2) 0.020(3) 0.015(2) 0.0014(19) -0.0025(19) -0.001(2)
C22 0.021(2) 0.027(3) 0.016(2) 0.003(2) 0.0021(19) -0.003(2)
C23 0.018(2) 0.029(3) 0.019(2) -0.003(2) -0.001(2) 0.002(2)
C24 0.017(2) 0.023(3) 0.025(2) -0.001(2) -0.002(2) 0.003(2)
C25 0.018(2) 0.021(3) 0.023(2) 0.001(2) 0.0001(19) 0.002(2)
C26 0.015(2) 0.022(3) 0.016(2) 0.001(2) -0.0005(18) 0.001(2)
C27 0.017(2) 0.022(3) 0.018(2) 0.001(2) -0.0040(19) 0.003(2)
C28 0.017(2) 0.023(3) 0.018(2) 0.003(2) -0.0026(19) -0.003(2)
C29 0.024(2) 0.025(3) 0.020(2) -0.001(2) 0.004(2) 0.003(2)
C30 0.025(2) 0.026(3) 0.023(2) -0.002(2) 0.003(2) 0.004(2)
C31 0.022(2) 0.024(3) 0.028(2) 0.003(2) -0.002(2) -0.001(2)
C32 0.018(2) 0.024(3) 0.017(2) -0.001(2) -0.0019(19) 0.000(2)
C33 0.027(2) 0.021(3) 0.026(2) -0.003(2) 0.007(2) 0.001(2)
C34 0.048(3) 0.027(3) 0.036(3) -0.001(2) -0.003(3) 0.008(3)
C35 0.036(3) 0.031(3) 0.029(3) -0.008(2) -0.004(2) 0.001(3)
C36 0.043(3) 0.030(3) 0.053(3) -0.013(3) 0.013(3) -0.008(3)
C37 0.024(2) 0.030(3) 0.024(2) -0.003(2) 0.005(2) -0.001(2)
C38 0.026(3) 0.038(4) 0.039(3) -0.008(2) 0.011(2) -0.002(3)
C39 0.037(3) 0.052(4) 0.029(3) 0.013(3) 0.012(2) 0.007(3)
C40 0.036(3) 0.045(4) 0.037(3) -0.012(3) 0.016(2) -0.008(3)
C41 0.022(2) 0.023(3) 0.022(2) 0.003(2) 0.003(2) 0.000(2)
C42 0.021(2) 0.022(3) 0.021(2) 0.002(2) -0.0039(19) 0.001(2)
C43 0.019(2) 0.023(3) 0.018(2) -0.002(2) 0.0002(19) 0.000(2)
C44 0.023(2) 0.026(3) 0.019(2) 0.001(2) 0.002(2) 0.000(2)
C45 0.022(2) 0.026(3) 0.022(2) -0.003(2) 0.002(2) -0.001(2)
C46 0.020(2) 0.026(3) 0.026(2) 0.002(2) 0.004(2) -0.002(2)
C47 0.022(2) 0.035(3) 0.027(2) 0.000(2) 0.002(2) -0.001(2)
C48 0.023(2) 0.031(3) 0.024(2) -0.007(2) -0.003(2) -0.005(2)
C49 0.028(3) 0.039(3) 0.026(3) -0.005(2) -0.005(2) -0.002(3)
C50 0.043(3) 0.048(4) 0.024(3) 0.001(2) -0.004(2) -0.001(3)
N3 0.040(3) 0.053(3) 0.029(2) -0.002(2) 0.004(2) 0.000(3)
C52 0.030(3) 0.040(4) 0.026(3) -0.005(2) 0.003(2) -0.001(3)
C53 0.041(3) 0.062(5) 0.036(3) -0.008(3) 0.012(3) 0.008(3)
C54 0.036(3) 0.060(5) 0.049(3) -0.009(3) 0.003(3) 0.013(3)
C55 0.039(3) 0.046(4) 0.040(3) -0.005(3) -0.003(3) 0.013(3)
C56 0.030(3) 0.037(3) 0.029(3) -0.002(2) 0.001(2) 0.000(3)
C57 0.022(2) 0.033(3) 0.024(2) -0.005(2) 0.001(2) -0.004(2)
C58 0.015(2) 0.026(3) 0.022(2) -0.002(2) -0.0020(19) 0.003(2)
C59 0.022(2) 0.035(3) 0.021(2) 0.006(2) -0.001(2) 0.001(2)
C60 0.020(2) 0.036(3) 0.027(2) 0.006(2) 0.002(2) -0.001(2)
C61 0.023(2) 0.032(3) 0.024(2) 0.008(2) -0.001(2) -0.002(2)
C62 0.026(2) 0.028(3) 0.017(2) 0.004(2) -0.002(2) -0.003(2)
C63 0.022(2) 0.022(3) 0.019(2) 0.002(2) 0.001(2) 0.002(2)
C64 0.019(2) 0.017(3) 0.017(2) -0.0022(19) -0.0009(19) 0.004(2)
C65 0.022(2) 0.022(3) 0.016(2) -0.0005(19) -0.0005(19) 0.002(2)
C66 0.022(2) 0.016(3) 0.021(2) -0.0023(19) 0.001(2) 0.002(2)
C67 0.016(2) 0.024(3) 0.025(2) -0.002(2) 0.003(2) 0.001(2)
C68 0.019(2) 0.028(3) 0.022(2) -0.001(2) -0.003(2) 0.002(2)
C69 0.019(2) 0.020(3) 0.020(2) 0.002(2) 0.0029(19) 0.002(2)
C70 0.025(3) 0.043(4) 0.028(3) 0.010(2) -0.004(2) -0.007(3)
C71 0.028(3) 0.037(4) 0.060(3) 0.011(3) -0.012(3) 0.004(3)
C72 0.033(3) 0.045(4) 0.035(3) -0.004(3) 0.001(2) -0.006(3)
C73 0.042(3) 0.083(5) 0.032(3) 0.026(3) -0.014(2) -0.022(3)
C74 0.022(2) 0.031(3) 0.023(2) -0.003(2) 0.002(2) -0.005(2)
C75 0.048(3) 0.033(4) 0.035(3) 0.009(3) 0.007(3) 0.005(3)
C76 0.040(3) 0.042(4) 0.025(2) -0.001(2) 0.006(2) -0.017(3)
C77 0.030(3) 0.047(4) 0.030(3) 0.009(3) -0.002(2) -0.013(3)
C78 0.017(2) 0.023(3) 0.018(2) -0.004(2) 0.0019(19) -0.002(2)
C79 0.015(2) 0.029(3) 0.021(2) 0.004(2) 0.002(2) 0.003(2)
C80 0.018(2) 0.031(3) 0.018(2) 0.000(2) -0.0021(19) -0.002(2)
C81 0.021(2) 0.027(3) 0.024(2) 0.000(2) 0.000(2) 0.000(2)
C82 0.015(2) 0.024(3) 0.025(2) 0.000(2) 0.0011(19) -0.002(2)
C83 0.016(2) 0.025(3) 0.020(2) 0.003(2) 0.0022(19) 0.000(2)
C84 0.019(2) 0.023(3) 0.017(2) 0.003(2) -0.0001(19) -0.003(2)
C85 0.019(2) 0.026(3) 0.022(2) 0.006(2) 0.0025(19) -0.001(2)
C86 0.020(2) 0.027(3) 0.023(2) 0.002(2) 0.000(2) -0.001(2)
C87 0.024(2) 0.026(3) 0.022(2) -0.001(2) -0.003(2) -0.004(2)
C88 0.023(2) 0.022(3) 0.023(2) 0.002(2) 0.001(2) 0.000(2)
C89 0.019(2) 0.024(3) 0.017(2) 0.003(2) 0.0010(19) 0.001(2)
C90 0.024(3) 0.029(3) 0.028(3) 0.000(2) -0.007(2) -0.007(2)
C91 0.067(4) 0.026(3) 0.039(3) -0.004(3) 0.008(3) -0.017(3)
C92 0.041(3) 0.027(3) 0.036(3) -0.008(2) 0.003(2) -0.005(3)
C93 0.050(3) 0.027(3) 0.066(4) -0.015(3) -0.026(3) 0.009(3)
C94 0.027(2) 0.029(3) 0.022(2) 0.000(2) -0.007(2) -0.002(2)
C95 0.024(3) 0.048(4) 0.040(3) -0.003(3) -0.010(2) -0.004(3)
C96 0.043(3) 0.045(4) 0.037(3) 0.013(3) -0.015(3) -0.005(3)
C97 0.045(3) 0.050(4) 0.042(3) -0.012(3) -0.020(3) 0.007(3)
C98 0.021(2) 0.023(3) 0.015(2) 0.000(2) -0.0001(19) -0.002(2)
C99 0.022(2) 0.025(3) 0.015(2) 0.000(2) 0.0018(19) -0.001(2)
C100 0.016(2) 0.020(3) 0.024(2) 0.002(2) -0.0002(19) 0.000(2)
C101 0.020(2) 0.027(3) 0.014(2) 0.000(2) -0.0001(19) 0.002(2)
C102 0.019(2) 0.026(3) 0.023(2) 0.000(2) 0.002(2) 0.001(2)
C103 0.019(2) 0.025(3) 0.022(2) 0.000(2) -0.0021(19) 0.002(2)
C104 0.022(2) 0.035(3) 0.022(2) -0.001(2) 0.001(2) 0.003(2)
C105 0.025(2) 0.031(3) 0.018(2) -0.002(2) 0.000(2) 0.004(2)
C106 0.024(2) 0.029(3) 0.019(2) -0.005(2) 0.002(2) 0.006(2)
C107 0.033(3) 0.038(4) 0.028(3) -0.003(2) -0.001(2) 0.003(3)
C108 0.039(3) 0.042(4) 0.048(3) -0.001(3) 0.005(3) -0.005(3)
C109 0.041(3) 0.054(4) 0.052(4) -0.013(3) -0.004(3) -0.008(3)
C110 0.040(3) 0.061(5) 0.037(3) -0.016(3) -0.011(3) 0.003(3)
C111 0.031(3) 0.041(4) 0.024(3) -0.008(2) -0.004(2) 0.007(3)
N6 0.043(3) 0.058(4) 0.023(2) 0.007(2) -0.003(2) 0.002(3)
C113 0.050(3) 0.056(4) 0.023(3) 0.011(3) 0.004(3) -0.009(3)
C114 0.032(3) 0.049(4) 0.023(3) -0.001(2) 0.001(2) -0.005(3)
N1 0.023(2) 0.030(3) 0.0197(19) 0.0064(18) 0.0016(17) -0.0010(19)
N2 0.0191(19) 0.020(2) 0.0175(18) 0.0003(16) 0.0014(16) -0.0027(18)
N4 0.0193(19) 0.028(2) 0.0153(18) 0.0037(17) 0.0005(16) -0.0002(18)
N5 0.0215(19) 0.021(2) 0.0178(18) 0.0000(17) -0.0028(16) 0.0025(18)
O1 0.0237(18) 0.064(3) 0.0288(18) -0.0083(18) 0.0029(15) -0.0100(18)
O2 0.0247(18) 0.070(3) 0.0269(18) -0.0110(18) -0.0004(15) 0.0148(19)

loop_
_atom_type_symbol
_atom_type_description
_atom_type_scat_dispersion_real
_atom_type_scat_dispersion_imag
_atom_type_scat_source
C C 0.0033 0.0016 'International Tables Vol C Tables 4.2.6.8 and 6.1.1.4'
H H 0.0000 0.0000 'International Tables Vol C Tables 4.2.6.8 and 6.1.1.4'
N N 0.0061 0.0033 'International Tables Vol C Tables 4.2.6.8 and 6.1.1.4'
O O 0.0106 0.0060 'International Tables Vol C Tables 4.2.6.8 and 6.1.1.4'

loop_
_geom_angle_atom_site_label_1
_geom_angle_atom_site_label_2
_geom_angle_atom_site_label_3
_geom_angle
C2 C1 C6 121.0(4)
C2 C1 N1 130.6(4)
C6 C1 N1 108.4(4)
C3 C2 C1 117.7(4)
C3 C2 H2 121.1
C1 C2 H2 121.1
C2 C3 C4 123.3(4)
C2 C3 H3 118.4
C4 C3 H3 118.4
C5 C4 C3 118.1(4)
C5 C4 C13 122.3(4)
C3 C4 C13 119.5(4)
C4 C5 C6 120.3(4)
C4 C5 H5 119.8
C6 C5 H5 119.8
C5 C6 C1 119.6(4)
C5 C6 C7 133.1(4)
C1 C6 C7 107.3(4)
C8 C7 C12 119.2(4)
C8 C7 C6 133.8(4)
C12 C7 C6 106.9(4)
C7 C8 C9 121.1(4)
C7 C8 H8 119.4
C9 C8 H8 119.4
C8 C9 C10 117.7(4)
C8 C9 C17 119.5(4)
C10 C9 C17 122.8(4)
C11 C10 C9 122.8(4)
C11 C10 H10 118.6
C9 C10 H10 118.6
C12 C11 C10 118.1(4)
C12 C11 H11 120.9
C10 C11 H11 120.9
C11 C12 N1 130.0(4)
C11 C12 C7 121.2(4)
N1 C12 C7 108.8(4)
C16 C13 C15 109.4(5)
C16 C13 C14 109.2(4)
C15 C13 C14 108.7(5)
C16 C13 C4 110.1(4)
C15 C13 C4 111.5(4)
C14 C13 C4 107.9(4)
C13 C14 H14A 109.5
C13 C14 H14B 109.5
H14A C14 H14B 109.5
C13 C14 H14C 109.5
H14A C14 H14C 109.5
H14B C14 H14C 109.5
C13 C15 H15A 109.5
C13 C15 H15B 109.5
H15A C15 H15B 109.5
C13 C15 H15C 109.5
H15A C15 H15C 109.5
H15B C15 H15C 109.5
C13 C16 H16A 109.5
C13 C16 H16B 109.5
H16A C16 H16B 109.5
C13 C16 H16C 109.5
H16A C16 H16C 109.5
H16B C16 H16C 109.5
C19 C17 C20 107.4(4)
C19 C17 C9 109.5(4)
C20 C17 C9 112.4(4)
C19 C17 C18 110.3(4)
C20 C17 C18 108.5(4)
C9 C17 C18 108.7(4)
C17 C18 H18A 109.5
C17 C18 H18B 109.5
H18A C18 H18B 109.5
C17 C18 H18C 109.5
H18A C18 H18C 109.5
H18B C18 H18C 109.5
C17 C19 H19A 109.5
C17 C19 H19B 109.5
H19A C19 H19B 109.5
C17 C19 H19C 109.5
H19A C19 H19C 109.5
H19B C19 H19C 109.5
C17 C20 H20A 109.5
C17 C20 H20B 109.5
H20A C20 H20B 109.5
C17 C20 H20C 109.5
H20A C20 H20C 109.5
H20B C20 H20C 109.5
N2 C21 C22 129.3(4)
N2 C21 C26 109.2(3)
C22 C21 C26 121.4(4)
C23 C22 C21 117.4(4)
C23 C22 H22 121.3
C21 C22 H22 121.3
C22 C23 C24 123.4(4)
C22 C23 H23 118.3
C24 C23 H23 118.3
C25 C24 C23 117.6(4)
C25 C24 C33 122.5(4)
C23 C24 C33 119.7(4)
C26 C25 C24 120.8(4)
C26 C25 H25 119.6
C24 C25 H25 119.6
C25 C26 C21 119.4(4)
C25 C26 C27 133.8(4)
C21 C26 C27 106.7(4)
C32 C27 C28 119.3(4)
C32 C27 C26 107.7(4)
C28 C27 C26 133.0(4)
C29 C28 C27 120.1(4)
C29 C28 H28 120.0
C27 C28 H28 120.0
C30 C29 C28 118.6(4)
C30 C29 C37 122.8(4)
C28 C29 C37 118.6(4)
C29 C30 C31 122.9(4)
C29 C30 H30 118.6
C31 C30 H30 118.6
C32 C31 C30 117.5(4)
C32 C31 H31 121.2
C30 C31 H31 121.2
C31 C32 C27 121.7(4)
C31 C32 N2 130.0(4)
C27 C32 N2 108.3(4)
C24 C33 C36 112.4(4)
C24 C33 C35 110.7(4)
C36 C33 C35 107.7(4)
C24 C33 C34 108.1(4)
C36 C33 C34 109.1(4)
C35 C33 C34 108.8(4)
C33 C34 H34A 109.5
C33 C34 H34B 109.5
H34A C34 H34B 109.5
C33 C34 H34C 109.5
H34A C34 H34C 109.5
H34B C34 H34C 109.5
C33 C35 H35A 109.5
C33 C35 H35B 109.5
H35A C35 H35B 109.5
C33 C35 H35C 109.5
H35A C35 H35C 109.5
H35B C35 H35C 109.5
C33 C36 H36A 109.5
C33 C36 H36B 109.5
H36A C36 H36B 109.5
C33 C36 H36C 109.5
H36A C36 H36C 109.5
H36B C36 H36C 109.5
C40 C37 C39 109.4(4)
C40 C37 C38 107.6(4)
C39 C37 C38 109.4(4)
C40 C37 C29 111.9(4)
C39 C37 C29 110.1(4)
C38 C37 C29 108.4(3)
C37 C38 H38A 109.5
C37 C38 H38B 109.5
H38A C38 H38B 109.5
C37 C38 H38C 109.5
H38A C38 H38C 109.5
H38B C38 H38C 109.5
C37 C39 H39A 109.5
C37 C39 H39B 109.5
H39A C39 H39B 109.5
C37 C39 H39C 109.5
H39A C39 H39C 109.5
H39B C39 H39C 109.5
C37 C40 H40A 109.5
C37 C40 H40B 109.5
H40A C40 H40B 109.5
C37 C40 H40C 109.5
H40A C40 H40C 109.5
H40B C40 H40C 109.5
C46 C41 C42 120.4(4)
C46 C41 N1 121.3(4)
C42 C41 N1 118.3(4)
C43 C42 C41 120.4(4)
C43 C42 H42 119.8
C41 C42 H42 119.8
C42 C43 C44 119.9(4)
C42 C43 N2 119.7(4)
C44 C43 N2 120.2(4)
C43 C44 C45 119.8(4)
C43 C44 H44 120.1
C45 C44 H44 120.1
C46 C45 C44 120.3(4)
C46 C45 C47 120.6(4)
C44 C45 C47 119.1(4)
C41 C46 C45 119.1(4)
C41 C46 H46 120.4
C45 C46 H46 120.4
O1 C47 C45 121.6(4)
O1 C47 C48 120.6(4)
C45 C47 C48 117.8(4)
C49 C48 C57 118.7(4)
C49 C48 C47 119.1(4)
C57 C48 C47 122.2(4)
C48 C49 C50 119.4(5)
C48 C49 H49 120.3
C50 C49 H49 120.3
N3 C50 C49 124.4(5)
N3 C50 H50 117.8
C49 C50 H50 117.8
C50 N3 C52 116.9(4)
N3 C52 C57 123.4(4)
N3 C52 C53 117.8(4)
C57 C52 C53 118.8(5)
C54 C53 C52 121.0(5)
C54 C53 H53 119.5
C52 C53 H53 119.5
C53 C54 C55 120.1(5)
C53 C54 H54 120.0
C55 C54 H54 120.0
C56 C55 C54 120.9(5)
C56 C55 H55 119.5
C54 C55 H55 119.5
C55 C56 C57 120.6(4)
C55 C56 H56 119.7
C57 C56 H56 119.7
C56 C57 C52 118.5(4)
C56 C57 C48 124.2(4)
C52 C57 C48 117.3(4)
C59 C58 C63 121.2(4)
C59 C58 N4 129.7(4)
C63 C58 N4 109.1(4)
C60 C59 C58 117.2(4)
C60 C59 H59 121.4
C58 C59 H59 121.4
C59 C60 C61 123.5(4)
C59 C60 H60 118.3
C61 C60 H60 118.3
C62 C61 C60 117.6(4)
C62 C61 C70 123.2(4)
C60 C61 C70 119.2(4)
C61 C62 C63 120.5(4)
C61 C62 H62 119.8
C63 C62 H62 119.8
C62 C63 C58 120.1(4)
C62 C63 C64 132.7(4)
C58 C63 C64 107.2(4)
C65 C64 C69 119.3(4)
C65 C64 C63 134.0(4)
C69 C64 C63 106.7(4)
C66 C65 C64 121.4(4)
C66 C65 H65 119.3
C64 C65 H65 119.3
C65 C66 C67 117.5(4)
C65 C66 C74 120.3(4)
C67 C66 C74 122.0(4)
C68 C67 C66 122.6(4)
C68 C67 H67 118.7
C66 C67 H67 118.7
C69 C68 C67 118.3(4)
C69 C68 H68 120.9
C67 C68 H68 120.9
C68 C69 N4 129.9(4)
C68 C69 C64 120.9(4)
N4 C69 C64 109.1(3)
C61 C70 C73 111.5(4)
C61 C70 C72 110.3(4)
C73 C70 C72 108.7(4)
C61 C70 C71 108.4(4)
C73 C70 C71 108.2(4)
C72 C70 C71 109.8(4)
C70 C71 H71A 109.5
C70 C71 H71B 109.5
H71A C71 H71B 109.5
C70 C71 H71C 109.5
H71A C71 H71C 109.5
H71B C71 H71C 109.5
C70 C72 H72A 109.5
C70 C72 H72B 109.5
H72A C72 H72B 109.5
C70 C72 H72C 109.5
H72A C72 H72C 109.5
H72B C72 H72C 109.5
C70 C73 H73A 109.5
C70 C73 H73B 109.5
H73A C73 H73B 109.5
C70 C73 H73C 109.5
H73A C73 H73C 109.5
H73B C73 H73C 109.5
C75 C74 C66 108.1(4)
C75 C74 C77 108.4(4)
C66 C74 C77 112.6(4)
C75 C74 C76 109.0(4)
C66 C74 C76 111.1(4)
C77 C74 C76 107.5(4)
C74 C75 H75A 109.5
C74 C75 H75B 109.5
H75A C75 H75B 109.5
C74 C75 H75C 109.5
H75A C75 H75C 109.5
H75B C75 H75C 109.5
C74 C76 H76A 109.5
C74 C76 H76B 109.5
H76A C76 H76B 109.5
C74 C76 H76C 109.5
H76A C76 H76C 109.5
H76B C76 H76C 109.5
C74 C77 H77A 109.5
C74 C77 H77B 109.5
H77A C77 H77B 109.5
C74 C77 H77C 109.5
H77A C77 H77C 109.5
H77B C77 H77C 109.5
C79 C78 N5 129.5(4)
C79 C78 C83 121.0(4)
N5 C78 C83 109.4(4)
C80 C79 C78 118.1(4)
C80 C79 H79 121.0
C78 C79 H79 121.0
C79 C80 C81 123.2(4)
C79 C80 H80 118.4
C81 C80 H80 118.4
C82 C81 C80 117.7(4)
C82 C81 C90 122.4(4)
C80 C81 C90 119.8(4)
C83 C82 C81 120.5(4)
C83 C82 H82 119.7
C81 C82 H82 119.7
C82 C83 C78 119.5(4)
C82 C83 C84 133.9(4)
C78 C83 C84 106.6(4)
C89 C84 C85 119.7(4)
C89 C84 C83 107.2(4)
C85 C84 C83 133.1(4)
C86 C85 C84 120.8(4)
C86 C85 H85 119.6
C84 C85 H85 119.6
C85 C86 C87 117.8(4)
C85 C86 C94 119.9(4)
C87 C86 C94 122.3(4)
C88 C87 C86 122.5(4)
C88 C87 H87 118.8
C86 C87 H87 118.8
C89 C88 C87 118.6(4)
C89 C88 H88 120.7
C87 C88 H88 120.7
C88 C89 C84 120.7(4)
C88 C89 N5 130.2(4)
C84 C89 N5 109.1(4)
C93 C90 C81 112.6(4)
C93 C90 C91 109.4(4)
C81 C90 C91 107.8(4)
C93 C90 C92 107.2(4)
C81 C90 C92 111.1(4)
C91 C90 C92 108.7(4)
C90 C91 H91A 109.5
C90 C91 H91B 109.5
H91A C91 H91B 109.5
C90 C91 H91C 109.5
H91A C91 H91C 109.5
H91B C91 H91C 109.5
C90 C92 H92A 109.5
C90 C92 H92B 109.5
H92A C92 H92B 109.5
C90 C92 H92C 109.5
H92A C92 H92C 109.5
H92B C92 H92C 109.5
C90 C93 H93A 109.5
C90 C93 H93B 109.5
H93A C93 H93B 109.5
C90 C93 H93C 109.5
H93A C93 H93C 109.5
H93B C93 H93C 109.5
C97 C94 C96 109.0(4)
C97 C94 C86 112.7(4)
C96 C94 C86 109.7(4)
C97 C94 C95 108.1(4)
C96 C94 C95 108.2(4)
C86 C94 C95 109.1(3)
C94 C95 H95A 109.5
C94 C95 H95B 109.5
H95A C95 H95B 109.5
C94 C95 H95C 109.5
H95A C95 H95C 109.5
H95B C95 H95C 109.5
C94 C96 H96A 109.5
C94 C96 H96B 109.5
H96A C96 H96B 109.5
C94 C96 H96C 109.5
H96A C96 H96C 109.5
H96B C96 H96C 109.5
C94 C97 H97A 109.5
C94 C97 H97B 109.5
H97A C97 H97B 109.5
C94 C97 H97C 109.5
H97A C97 H97C 109.5
H97B C97 H97C 109.5
C103 C98 C99 120.3(4)
C103 C98 N4 120.2(4)
C99 C98 N4 119.6(4)
C98 C99 C100 120.5(4)
C98 C99 H99 119.8
C100 C99 H99 119.8
C101 C100 C99 119.2(4)
C101 C100 N5 121.0(4)
C99 C100 N5 119.8(4)
C100 C101 C102 120.4(4)
C100 C101 H101 119.8
C102 C101 H101 119.8
C101 C102 C103 120.3(4)
C101 C102 C104 119.8(4)
C103 C102 C104 119.9(4)
C98 C103 C102 119.3(4)
C98 C103 H103 120.3
C102 C103 H103 120.3
O2 C104 C102 121.9(4)
O2 C104 C105 121.3(4)
C102 C104 C105 116.8(4)
C114 C105 C106 119.6(4)
C114 C105 C104 119.2(4)
C106 C105 C104 121.2(4)
C107 C106 C111 118.2(4)
C107 C106 C105 124.3(4)
C111 C106 C105 117.5(4)
C108 C107 C106 121.2(5)
C108 C107 H107 119.4
C106 C107 H107 119.4
C107 C108 C109 120.0(5)
C107 C108 H108 120.0
C109 C108 H108 120.0
C110 C109 C108 120.1(5)
C110 C109 H109 119.9
C108 C109 H109 119.9
C109 C110 C111 121.0(5)
C109 C110 H110 119.5
C111 C110 H110 119.5
N6 C111 C110 118.5(5)
N6 C111 C106 122.2(4)
C110 C111 C106 119.4(5)
C113 N6 C111 117.5(4)
N6 C113 C114 124.8(5)
N6 C113 H113 117.6
C114 C113 H113 117.6
C105 C114 C113 118.4(5)
C105 C114 H114 120.8
C113 C114 H114 120.8
C12 N1 C1 108.5(3)
C12 N1 C41 124.0(3)
C1 N1 C41 127.4(4)
C21 N2 C32 108.1(3)
C21 N2 C43 122.9(3)
C32 N2 C43 126.3(4)
C69 N4 C58 107.8(3)
C69 N4 C98 126.2(3)
C58 N4 C98 125.9(3)
C78 N5 C89 107.7(3)
C78 N5 C100 124.1(3)
C89 N5 C100 126.7(4)

loop_
_geom_bond_atom_site_label_1
_geom_bond_atom_site_label_2
_geom_bond_distance
C1 C2 1.384(6)
C1 C6 1.404(6)
C1 N1 1.405(5)
C2 C3 1.379(6)
C2 H2 0.9500
C3 C4 1.402(6)
C3 H3 0.9500
C4 C5 1.382(6)
C4 C13 1.537(6)
C5 C6 1.401(6)
C5 H5 0.9500
C6 C7 1.446(6)
C7 C8 1.385(6)
C7 C12 1.405(5)
C8 C9 1.391(6)
C8 H8 0.9500
C9 C10 1.400(5)
C9 C17 1.534(6)
C10 C11 1.381(6)
C10 H10 0.9500
C11 C12 1.380(6)
C11 H11 0.9500
C12 N1 1.396(5)
C13 C16 1.525(8)
C13 C15 1.530(7)
C13 C14 1.532(8)
C14 H14A 0.9800
C14 H14B 0.9800
C14 H14C 0.9800
C15 H15A 0.9800
C15 H15B 0.9800
C15 H15C 0.9800
C16 H16A 0.9800
C16 H16B 0.9800
C16 H16C 0.9800
C17 C19 1.520(6)
C17 C20 1.529(6)
C17 C18 1.534(6)
C18 H18A 0.9800
C18 H18B 0.9800
C18 H18C 0.9800
C19 H19A 0.9800
C19 H19B 0.9800
C19 H19C 0.9800
C20 H20A 0.9800
C20 H20B 0.9800
C20 H20C 0.9800
C21 N2 1.391(5)
C21 C22 1.394(6)
C21 C26 1.402(6)
C22 C23 1.374(6)
C22 H22 0.9500
C23 C24 1.406(6)
C23 H23 0.9500
C24 C25 1.396(6)
C24 C33 1.518(6)
C25 C26 1.385(6)
C25 H25 0.9500
C26 C27 1.441(6)
C27 C32 1.394(6)
C27 C28 1.405(6)
C28 C29 1.391(6)
C28 H28 0.9500
C29 C30 1.387(6)
C29 C37 1.551(6)
C30 C31 1.390(6)
C30 H30 0.9500
C31 C32 1.383(6)
C31 H31 0.9500
C32 N2 1.410(5)
C33 C36 1.533(6)
C33 C35 1.541(6)
C33 C34 1.546(6)
C34 H34A 0.9800
C34 H34B 0.9800
C34 H34C 0.9800
C35 H35A 0.9800
C35 H35B 0.9800
C35 H35C 0.9800
C36 H36A 0.9800
C36 H36B 0.9800
C36 H36C 0.9800
C37 C40 1.521(6)
C37 C39 1.530(6)
C37 C38 1.539(6)
C38 H38A 0.9800
C38 H38B 0.9800
C38 H38C 0.9800
C39 H39A 0.9800
C39 H39B 0.9800
C39 H39C 0.9800
C40 H40A 0.9800
C40 H40B 0.9800
C40 H40C 0.9800
C41 C46 1.382(6)
C41 C42 1.396(6)
C41 N1 1.427(5)
C42 C43 1.373(5)
C42 H42 0.9500
C43 C44 1.384(5)
C43 N2 1.415(5)
C44 C45 1.400(6)
C44 H44 0.9500
C45 C46 1.391(6)
C45 C47 1.490(6)
C46 H46 0.9500
C47 O1 1.218(5)
C47 C48 1.502(6)
C48 C49 1.363(6)
C48 C57 1.419(6)
C49 C50 1.410(6)
C49 H49 0.9500
C50 N3 1.314(6)
C50 H50 0.9500
N3 C52 1.362(6)
C52 C57 1.419(6)
C52 C53 1.421(7)
C53 C54 1.355(7)
C53 H53 0.9500
C54 C55 1.403(7)
C54 H54 0.9500
C55 C56 1.361(7)
C55 H55 0.9500
C56 C57 1.418(6)
C56 H56 0.9500
C58 C59 1.391(6)
C58 C63 1.395(5)
C58 N4 1.406(5)
C59 C60 1.380(6)
C59 H59 0.9500
C60 C61 1.408(6)
C60 H60 0.9500
C61 C62 1.387(6)
C61 C70 1.526(6)
C62 C63 1.391(6)
C62 H62 0.9500
C63 C64 1.449(6)
C64 C65 1.392(5)
C64 C69 1.405(5)
C65 C66 1.384(6)
C65 H65 0.9500
C66 C67 1.409(5)
C66 C74 1.523(6)
C67 C68 1.386(6)
C67 H67 0.9500
C68 C69 1.383(6)
C68 H68 0.9500
C69 N4 1.399(5)
C70 C73 1.526(6)
C70 C72 1.535(7)
C70 C71 1.543(7)
C71 H71A 0.9800
C71 H71B 0.9800
C71 H71C 0.9800
C72 H72A 0.9800
C72 H72B 0.9800
C72 H72C 0.9800
C73 H73A 0.9800
C73 H73B 0.9800
C73 H73C 0.9800
C74 C75 1.519(7)
C74 C77 1.530(6)
C74 C76 1.537(6)
C75 H75A 0.9800
C75 H75B 0.9800
C75 H75C 0.9800
C76 H76A 0.9800
C76 H76B 0.9800
C76 H76C 0.9800
C77 H77A 0.9800
C77 H77B 0.9800
C77 H77C 0.9800
C78 C79 1.387(6)
C78 N5 1.396(5)
C78 C83 1.403(6)
C79 C80 1.370(6)
C79 H79 0.9500
C80 C81 1.404(6)
C80 H80 0.9500
C81 C82 1.394(6)
C81 C90 1.523(6)
C82 C83 1.393(6)
C82 H82 0.9500
C83 C84 1.447(6)
C84 C89 1.396(6)
C84 C85 1.400(5)
C85 C86 1.385(6)
C85 H85 0.9500
C86 C87 1.401(6)
C86 C94 1.538(6)
C87 C88 1.388(5)
C87 H87 0.9500
C88 C89 1.377(6)
C88 H88 0.9500
C89 N5 1.403(5)
C90 C93 1.523(6)
C90 C91 1.528(6)
C90 C92 1.537(6)
C91 H91A 0.9800
C91 H91B 0.9800
C91 H91C 0.9800
C92 H92A 0.9800
C92 H92B 0.9800
C92 H92C 0.9800
C93 H93A 0.9800
C93 H93B 0.9800
C93 H93C 0.9800
C94 C97 1.516(6)
C94 C96 1.528(6)
C94 C95 1.542(6)
C95 H95A 0.9800
C95 H95B 0.9800
C95 H95C 0.9800
C96 H96A 0.9800
C96 H96B 0.9800
C96 H96C 0.9800
C97 H97A 0.9800
C97 H97B 0.9800
C97 H97C 0.9800
C98 C103 1.384(6)
C98 C99 1.387(6)
C98 N4 1.419(5)
C99 C100 1.394(5)
C99 H99 0.9500
C100 C101 1.383(6)
C100 N5 1.406(5)
C101 C102 1.389(6)
C101 H101 0.9500
C102 C103 1.393(6)
C102 C104 1.491(6)
C103 H103 0.9500
C104 O2 1.220(5)
C104 C105 1.501(6)
C105 C114 1.348(6)
C105 C106 1.421(6)
C106 C107 1.418(6)
C106 C111 1.420(6)
C107 C108 1.359(7)
C107 H107 0.9500
C108 C109 1.418(7)
C108 H108 0.9500
C109 C110 1.360(7)
C109 H109 0.9500
C110 C111 1.403(7)
C110 H110 0.9500
C111 N6 1.367(6)
N6 C113 1.304(6)
C113 C114 1.416(6)
C113 H113 0.9500
C114 H114 0.9500
